data_4502518
loop_
_publ_author_name
'Bai, Hong-Ye'
'Ma, Jian-Fang'
'Yang, Jin'
'Liu, Ying-Ying'
Hua-Wu,
'Ma, Ji-Cheng'

_publ_section_title
;
 Effect of Anions on the Self-Assembly of Cd(II)-Containing Coordination
 Polymers Based on a Novel Flexible Tetrakis(imidazole) Ligand
;
_journal_issue 2
_journal_name_full 'Crystal Growth &amp; Design'
_journal_page_first 995
_journal_paper_doi 10.1021/cg901332m
_journal_volume 10
_journal_year 2010
_chemical_formula_moiety 'C16.50 H16 Cd N4 O5, H2 O'
_chemical_formula_sum 'C16.5 H18 Cd N4 O6'
_chemical_formula_weight 480.75
_chemical_name_systematic
;
 ?
;
_space_group_IT_number 15
_symmetry_cell_setting monoclinic
_symmetry_space_group_name_Hall '-C 2yc'
_symmetry_space_group_name_H-M 'C 1 2/c 1'
_atom_sites_solution_hydrogens geom
_atom_sites_solution_primary direct
_atom_sites_solution_secondary difmap
_audit_creation_method SHELXL-97
_cell_angle_alpha 90.00
_cell_angle_beta 124.650(14)
_cell_angle_gamma 90.00
_cell_formula_units_Z 8
_cell_length_a 22.605(8)
_cell_length_b 11.4910(18)
_cell_length_c 17.511(12)
_cell_measurement_reflns_used 3808
_cell_measurement_temperature 293(2)
_cell_measurement_theta_max 26.5
_cell_measurement_theta_min 4.4
_cell_volume 3742(3)
_computing_cell_refinement CrysAlis
_computing_data_collection 'CrysAlis (Oxford Diffraction, 2006)'
_computing_data_reduction CrysAlis
_computing_structure_refinement 'SHELXL-97 (Sheldrick, 1997)'
_computing_structure_solution 'SHELXS-97 (Sheldrick, 1997)'
_diffrn_ambient_temperature 293(2)
_diffrn_detector_area_resol_mean 10.0
_diffrn_measured_fraction_theta_full 0.992
_diffrn_measured_fraction_theta_max 0.984
_diffrn_measurement_device_type 'Oxford Diffraction Gemini R Ultra'
_diffrn_measurement_method '\w scan'
_diffrn_radiation_monochromator graphite
_diffrn_radiation_source 'fine-focus sealed tube'
_diffrn_radiation_type MoK\a
_diffrn_radiation_wavelength 0.71073
_diffrn_reflns_av_R_equivalents 0.0734
_diffrn_reflns_av_sigmaI/netI 0.1490
_diffrn_reflns_limit_h_max 28
_diffrn_reflns_limit_h_min -17
_diffrn_reflns_limit_k_max 10
_diffrn_reflns_limit_k_min -14
_diffrn_reflns_limit_l_max 18
_diffrn_reflns_limit_l_min -21
_diffrn_reflns_number 8672
_diffrn_reflns_theta_full 25.00
_diffrn_reflns_theta_max 26.47
_diffrn_reflns_theta_min 4.38
_exptl_absorpt_coefficient_mu 1.209
_exptl_absorpt_correction_T_max 0.813
_exptl_absorpt_correction_T_min 0.752
_exptl_absorpt_correction_type multi-scan
_exptl_absorpt_process_details
;
CrysAlis (Oxford Diffraction, 2006)
;
_exptl_crystal_colour colorless
_exptl_crystal_density_diffrn 1.707
_exptl_crystal_density_method 'not measured'
_exptl_crystal_description block
_exptl_crystal_F_000 1928
_exptl_crystal_size_max 0.24
_exptl_crystal_size_mid 0.21
_exptl_crystal_size_min 0.18
_refine_diff_density_max 0.934
_refine_diff_density_min -0.586
_refine_diff_density_rms 0.102
_refine_ls_extinction_method none
_refine_ls_goodness_of_fit_ref 0.836
_refine_ls_hydrogen_treatment mixed
_refine_ls_matrix_type full
_refine_ls_number_parameters 261
_refine_ls_number_reflns 3808
_refine_ls_number_restraints 12
_refine_ls_restrained_S_all 0.837
_refine_ls_R_factor_all 0.0980
_refine_ls_R_factor_gt 0.0417
_refine_ls_shift/su_max 0.001
_refine_ls_shift/su_mean 0.000
_refine_ls_structure_factor_coef Fsqd
_refine_ls_weighting_details 'calc w=1/[\s^2^(Fo^2^)+(0.0058P)^2^+0.0000P] where P=(Fo^2^+2Fc^2^)/3'
_refine_ls_weighting_scheme calc
_refine_ls_wR_factor_gt 0.0563
_refine_ls_wR_factor_ref 0.0615
_reflns_number_gt 2023
_reflns_number_total 3808
_reflns_threshold_expression >2sigma(I)
_cod_data_source_file cg901332m_si_002.cif
_cod_data_source_block Compound-7
_cod_original_sg_symbol_Hall '-C 2yc '
_cod_original_sg_symbol_H-M 'C 2/c'
_cod_original_formula_sum 'C16.50 H18 Cd N4 O6'
_cod_database_code 4502518

loop_
_symmetry_equiv_pos_as_xyz
'x, y, z'
'-x, y, -z+1/2'
'x+1/2, y+1/2, z'
'-x+1/2, y+1/2, -z+1/2'
'-x, -y, -z'
'x, -y, z-1/2'
'-x+1/2, -y+1/2, -z'
'x+1/2, -y+1/2, z-1/2'

loop_
_atom_site_label
_atom_site_type_symbol
_atom_site_fract_x
_atom_site_fract_y
_atom_site_fract_z
_atom_site_U_iso_or_equiv
_atom_site_adp_type
_atom_site_occupancy
_atom_site_symmetry_multiplicity
_atom_site_calc_flag
_atom_site_refinement_flags
Cd1 Cd 0.74009(2) 0.16039(3) 0.67583(2) 0.02867(11) Uani 1 1 d .
C1 C 0.5937(3) 0.1407(4) 0.4766(3) 0.0327(13) Uani 1 1 d .
H1 H 0.5815 0.0865 0.5049 0.039 Uiso 1 1 calc R
C2 C 0.6488(3) 0.2755(4) 0.4551(3) 0.0341(13) Uani 1 1 d .
H2 H 0.6825 0.3318 0.4666 0.041 Uiso 1 1 calc R
C3 C 0.5906(3) 0.2473(4) 0.3711(3) 0.0324(13) Uani 1 1 d .
H3 H 0.5768 0.2803 0.3147 0.039 Uiso 1 1 calc R
C4 C 0.4911(2) 0.0910(4) 0.3165(3) 0.0285(12) Uani 1 1 d .
H4A H 0.4508 0.1434 0.2798 0.034 Uiso 1 1 calc R
H4B H 0.4796 0.0399 0.3504 0.034 Uiso 1 1 calc R
C5 C 0.5000 0.0166(6) 0.2500 0.0243(16) Uani 1 2 d S
C6 C 0.4318(3) -0.0577(4) 0.1886(3) 0.0351(13) Uani 1 1 d .
H6A H 0.3929 -0.0064 0.1448 0.042 Uiso 1 1 calc R
H6B H 0.4404 -0.1110 0.1529 0.042 Uiso 1 1 calc R
C7 C 0.3576(3) -0.0936(4) 0.2496(3) 0.0340(13) Uani 1 1 d .
H7 H 0.3335 -0.0227 0.2296 0.041 Uiso 1 1 calc R
C8 C 0.4287(4) -0.2335(6) 0.2745(4) 0.0646(19) Uani 1 1 d U
H8 H 0.4633 -0.2804 0.2770 0.078 Uiso 1 1 calc R
C9 C 0.3893(3) -0.2593(5) 0.3078(4) 0.0587(18) Uani 1 1 d .
H9 H 0.3922 -0.3288 0.3370 0.070 Uiso 1 1 calc R
C10 C 0.8707(3) 0.1024(5) 0.8400(3) 0.0402(15) Uani 1 1 d .
C11 C 0.9351(3) -0.0093(5) 0.9904(3) 0.0442(15) Uani 1 1 d .
H11 H 0.8919 -0.0154 0.9850 0.053 Uiso 1 1 calc R
C12 C 0.9385(3) 0.0499(4) 0.9244(3) 0.0276(12) Uani 1 1 d .
C13 C 1.0030(3) 0.0595(4) 0.9353(3) 0.0432(14) Uani 1 1 d .
H13 H 1.0055 0.1009 0.8916 0.052 Uiso 1 1 calc R
C14 C 0.7393(3) -0.0529(5) 0.5956(3) 0.0358(14) Uani 1 1 d .
C15 C 0.7444(3) -0.1567(5) 0.5458(3) 0.0348(12) Uani 1 1 d .
C16 C 0.7853(3) -0.2394(5) 0.4582(4) 0.0550(17) Uani 1 1 d .
H16 H 0.8095 -0.2306 0.4298 0.066 Uiso 1 1 calc R
C17 C 0.7801(3) -0.1458(5) 0.5041(4) 0.0535(16) Uani 1 1 d .
H17 H 0.8010 -0.0750 0.5066 0.064 Uiso 1 1 calc R
N1 N 0.55502(19) 0.1603(4) 0.3839(2) 0.0271(9) Uani 1 1 d .
N2 N 0.6510(2) 0.2082(3) 0.5217(2) 0.0350(11) Uani 1 1 d .
N3 N 0.4079(2) -0.1250(3) 0.2361(2) 0.0316(10) Uani 1 1 d .
N4 N 0.3455(2) -0.1709(4) 0.2930(2) 0.0324(10) Uani 1 1 d .
O1 O 0.6960(2) -0.0592(3) 0.6196(2) 0.0435(10) Uani 1 1 d .
O2 O 0.7780(2) 0.0341(3) 0.6099(2) 0.0474(10) Uani 1 1 d .
O3 O 0.8118(2) 0.0633(3) 0.8187(2) 0.0439(10) Uani 1 1 d .
O4 O 0.8764(2) 0.1806(3) 0.7948(2) 0.0610(12) Uani 1 1 d .
O1W O 0.76145(19) 0.3589(3) 0.7056(2) 0.0427(10) Uani 1 1 d D
H1C H 0.784(3) 0.359(5) 0.7622(17) 0.064 Uiso 1 1 d D
H1D H 0.729(2) 0.407(4) 0.676(3) 0.064 Uiso 1 1 d D
O2W O 0.5511(3) 0.8690(5) 0.5076(5) 0.124(2) Uani 1 1 d D
H2C H 0.598(3) 0.868(8) 0.557(5) 0.186 Uiso 1 1 d D
H2D H 0.537(5) 0.802(5) 0.477(6) 0.186 Uiso 1 1 d D

loop_
_atom_site_aniso_label
_atom_site_aniso_U_11
_atom_site_aniso_U_22
_atom_site_aniso_U_33
_atom_site_aniso_U_23
_atom_site_aniso_U_13
_atom_site_aniso_U_12
Cd1 0.02846(19) 0.03056(18) 0.02767(17) -0.0021(2) 0.01636(14) -0.0006(3)
C1 0.041(3) 0.032(3) 0.032(3) 0.001(2) 0.026(3) -0.006(3)
C2 0.042(3) 0.034(3) 0.040(3) 0.002(2) 0.031(3) -0.001(3)
C3 0.049(4) 0.021(3) 0.039(3) -0.002(2) 0.033(3) -0.009(3)
C4 0.024(3) 0.036(3) 0.027(3) 0.007(2) 0.016(2) 0.003(3)
C5 0.023(4) 0.032(4) 0.028(4) 0.000 0.021(3) 0.000
C6 0.030(3) 0.045(3) 0.027(3) 0.004(2) 0.014(2) -0.003(3)
C7 0.029(3) 0.033(3) 0.043(3) 0.011(2) 0.022(3) 0.014(3)
C8 0.064(2) 0.064(2) 0.067(2) 0.0012(10) 0.0377(13) 0.0015(10)
C9 0.074(5) 0.033(3) 0.099(5) 0.031(3) 0.067(4) 0.022(4)
C10 0.040(4) 0.037(3) 0.037(3) -0.009(3) 0.018(3) 0.011(3)
C11 0.026(3) 0.066(4) 0.042(3) 0.004(3) 0.020(3) -0.007(3)
C12 0.020(3) 0.022(3) 0.037(3) -0.004(2) 0.014(3) -0.004(2)
C13 0.037(4) 0.049(4) 0.044(3) 0.011(3) 0.023(3) -0.002(3)
C14 0.041(4) 0.039(4) 0.030(3) 0.003(3) 0.022(3) 0.012(3)
C15 0.042(3) 0.030(3) 0.037(3) 0.001(3) 0.025(3) 0.001(3)
C16 0.084(5) 0.046(4) 0.073(4) -0.012(3) 0.067(4) -0.012(4)
C17 0.078(4) 0.031(3) 0.085(4) -0.003(3) 0.067(4) -0.007(4)
N1 0.029(2) 0.031(2) 0.0202(19) 0.005(2) 0.0130(17) 0.006(2)
N2 0.034(3) 0.037(2) 0.033(2) -0.0037(19) 0.019(2) -0.009(2)
N3 0.030(3) 0.034(3) 0.037(2) 0.0045(18) 0.022(2) 0.003(2)
N4 0.031(2) 0.039(3) 0.036(2) 0.004(2) 0.0245(19) 0.005(3)
O1 0.055(3) 0.043(2) 0.044(2) -0.0029(16) 0.035(2) 0.008(2)
O2 0.060(3) 0.035(2) 0.063(2) -0.0177(17) 0.045(2) -0.010(2)
O3 0.020(2) 0.054(3) 0.042(2) -0.0038(17) 0.0086(18) 0.001(2)
O4 0.058(3) 0.054(3) 0.052(2) 0.025(2) 0.019(2) 0.010(2)
O1W 0.042(3) 0.038(2) 0.038(2) -0.0046(18) 0.017(2) -0.005(2)
O2W 0.092(4) 0.089(5) 0.170(6) 0.010(4) 0.062(4) -0.008(4)

loop_
_atom_type_symbol
_atom_type_description
_atom_type_scat_dispersion_real
_atom_type_scat_dispersion_imag
_atom_type_scat_source
C C 0.0033 0.0016 'International Tables Vol C Tables 4.2.6.8 and 6.1.1.4'
H H 0.0000 0.0000 'International Tables Vol C Tables 4.2.6.8 and 6.1.1.4'
N N 0.0061 0.0033 'International Tables Vol C Tables 4.2.6.8 and 6.1.1.4'
O O 0.0106 0.0060 'International Tables Vol C Tables 4.2.6.8 and 6.1.1.4'
Cd Cd -0.8075 1.2024 'International Tables Vol C Tables 4.2.6.8 and 6.1.1.4'

loop_
_geom_angle_atom_site_label_1
_geom_angle_atom_site_label_2
_geom_angle_atom_site_label_3
_geom_angle
_geom_angle_site_symmetry_1
_geom_angle_site_symmetry_3
N4 Cd1 O2 139.27(16) 5_656 .
N4 Cd1 O1W 89.47(15) 5_656 .
O2 Cd1 O1W 129.86(14) . .
N4 Cd1 N2 88.44(14) 5_656 .
O2 Cd1 N2 83.74(14) . .
O1W Cd1 N2 87.78(12) . .
N4 Cd1 O3 86.35(14) 5_656 .
O2 Cd1 O3 90.37(13) . .
O1W Cd1 O3 107.28(11) . .
N2 Cd1 O3 164.00(13) . .
N4 Cd1 O4 126.02(13) 5_656 .
O2 Cd1 O4 81.18(14) . .
O1W Cd1 O4 74.30(12) . .
N2 Cd1 O4 139.89(14) . .
O3 Cd1 O4 52.80(12) . .
N2 C1 N1 111.4(4) . .
N2 C1 H1 124.3 . .
N1 C1 H1 124.3 . .
C3 C2 N2 109.5(5) . .
C3 C2 H2 125.2 . .
N2 C2 H2 125.2 . .
C2 C3 N1 107.2(4) . .
C2 C3 H3 126.4 . .
N1 C3 H3 126.4 . .
N1 C4 C5 114.5(3) . .
N1 C4 H4A 108.6 . .
C5 C4 H4A 108.6 . .
N1 C4 H4B 108.6 . .
C5 C4 H4B 108.6 . .
H4A C4 H4B 107.6 . .
C6 C5 C6 112.7(5) . 2_655
C6 C5 C4 109.0(3) . .
C6 C5 C4 106.7(2) 2_655 .
C6 C5 C4 106.7(2) . 2_655
C6 C5 C4 109.0(3) 2_655 2_655
C4 C5 C4 112.9(5) . 2_655
N3 C6 C5 116.5(3) . .
N3 C6 H6A 108.2 . .
C5 C6 H6A 108.2 . .
N3 C6 H6B 108.2 . .
C5 C6 H6B 108.2 . .
H6A C6 H6B 107.3 . .
N4 C7 N3 113.8(4) . .
N4 C7 H7 123.1 . .
N3 C7 H7 123.1 . .
C9 C8 N3 106.7(6) . .
C9 C8 H8 126.7 . .
N3 C8 H8 126.7 . .
N4 C9 C8 110.3(5) . .
N4 C9 H9 124.9 . .
C8 C9 H9 124.9 . .
O4 C10 O3 123.2(5) . .
O4 C10 C12 119.3(6) . .
O3 C10 C12 117.5(5) . .
C13 C11 C12 119.1(5) 5_757 .
C13 C11 H11 120.5 5_757 .
C12 C11 H11 120.5 . .
C13 C12 C11 119.1(5) . .
C13 C12 C10 120.7(5) . .
C11 C12 C10 120.3(5) . .
C12 C13 C11 121.8(5) . 5_757
C12 C13 H13 119.1 . .
C11 C13 H13 119.1 5_757 .
O2 C14 O1 124.1(5) . .
O2 C14 C15 117.8(5) . .
O1 C14 C15 118.0(5) . .
C16 C15 C17 118.7(5) 7_646 .
C16 C15 C14 121.6(5) 7_646 .
C17 C15 C14 119.6(6) . .
C15 C16 C17 120.7(5) 7_646 .
C15 C16 H16 119.6 7_646 .
C17 C16 H16 119.6 . .
C15 C17 C16 120.6(5) . .
C15 C17 H17 119.7 . .
C16 C17 H17 119.7 . .
C1 N1 C3 106.0(4) . .
C1 N1 C4 122.8(4) . .
C3 N1 C4 131.1(4) . .
C1 N2 C2 105.8(4) . .
C1 N2 Cd1 117.5(3) . .
C2 N2 Cd1 134.6(4) . .
C7 N3 C8 104.5(5) . .
C7 N3 C6 126.2(4) . .
C8 N3 C6 129.3(5) . .
C7 N4 C9 104.8(4) . .
C7 N4 Cd1 126.3(4) . 5_656
C9 N4 Cd1 128.7(4) . 5_656
C14 O2 Cd1 100.7(3) . .
C10 O3 Cd1 96.9(3) . .
C10 O4 Cd1 86.6(4) . .
Cd1 O1W H1C 100(4) . .
Cd1 O1W H1D 121(4) . .
H1C O1W H1D 119(5) . .
H2C O2W H2D 113(6) . .

loop_
_geom_bond_atom_site_label_1
_geom_bond_atom_site_label_2
_geom_bond_distance
_geom_bond_site_symmetry_2
Cd1 N4 2.293(4) 5_656
Cd1 O2 2.302(3) .
Cd1 O1W 2.329(4) .
Cd1 N2 2.337(4) .
Cd1 O3 2.350(3) .
Cd1 O4 2.567(4) .
C1 N2 1.318(6) .
C1 N1 1.355(5) .
C1 H1 0.9300 .
C2 C3 1.341(6) .
C2 N2 1.376(6) .
C2 H2 0.9300 .
C3 N1 1.379(6) .
C3 H3 0.9300 .
C4 N1 1.474(5) .
C4 C5 1.547(6) .
C4 H4A 0.9700 .
C4 H4B 0.9700 .
C5 C6 1.542(6) .
C5 C6 1.542(6) 2_655
C5 C4 1.547(6) 2_655
C6 N3 1.448(6) .
C6 H6A 0.9700 .
C6 H6B 0.9700 .
C7 N4 1.296(6) .
C7 N3 1.334(6) .
C7 H7 0.9300 .
C8 C9 1.345(8) .
C8 N3 1.367(7) .
C8 H8 0.9300 .
C9 N4 1.338(6) .
C9 H9 0.9300 .
C10 O4 1.252(6) .
C10 O3 1.244(7) .
C10 C12 1.523(7) .
C11 C13 1.382(7) 5_757
C11 C12 1.380(6) .
C11 H11 0.9300 .
C12 C13 1.364(7) .
C13 C11 1.382(7) 5_757
C13 H13 0.9300 .
C14 O2 1.257(6) .
C14 O1 1.267(6) .
C14 C15 1.521(7) .
C15 C16 1.351(7) 7_646
C15 C17 1.366(7) .
C16 C15 1.351(7) 7_646
C16 C17 1.389(7) .
C16 H16 0.9300 .
C17 H17 0.9300 .
N4 Cd1 2.293(4) 5_656
O1W H1C 0.82(2) .
O1W H1D 0.82(3) .
O2W H2C 0.91(4) .
O2W H2D 0.88(4) .

loop_
_geom_hbond_atom_site_label_D
_geom_hbond_atom_site_label_H
_geom_hbond_atom_site_label_A
_geom_hbond_distance_DH
_geom_hbond_distance_HA
_geom_hbond_distance_DA
_geom_hbond_angle_DHA
_geom_hbond_site_symmetry_A
O1W H1C O1 0.82(2) 2.08(4) 2.799(5) 147(5) 4_656
O1W H1D O3 0.82(3) 2.05(4) 2.764(5) 145(5) 4_656
O2W H2C O1 0.91(4) 2.02(6) 2.820(7) 146(9) 1_565

loop_
_geom_torsion_atom_site_label_1
_geom_torsion_atom_site_label_2
_geom_torsion_atom_site_label_3
_geom_torsion_atom_site_label_4
_geom_torsion
_geom_torsion_site_symmetry_1
_geom_torsion_site_symmetry_4
N2 C2 C3 N1 -0.2(5) . .
N1 C4 C5 C6 175.9(4) . .
N1 C4 C5 C6 53.9(5) . 2_655
N1 C4 C5 C4 -65.8(3) . 2_655
C6 C5 C6 N3 67.4(3) 2_655 .
C4 C5 C6 N3 -50.9(6) . .
C4 C5 C6 N3 -173.0(4) 2_655 .
N3 C8 C9 N4 -0.8(7) . .
C13 C11 C12 C13 -1.4(9) 5_757 .
C13 C11 C12 C10 177.8(5) 5_757 .
O4 C10 C12 C13 -19.9(7) . .
O3 C10 C12 C13 159.0(5) . .
O4 C10 C12 C11 160.9(5) . .
O3 C10 C12 C11 -20.2(7) . .
C11 C12 C13 C11 1.5(9) . 5_757
C10 C12 C13 C11 -177.8(5) . 5_757
O2 C14 C15 C16 168.4(5) . 7_646
O1 C14 C15 C16 -12.1(7) . 7_646
O2 C14 C15 C17 -11.4(7) . .
O1 C14 C15 C17 168.1(5) . .
C16 C15 C17 C16 0.3(9) 7_646 .
C14 C15 C17 C16 -179.9(5) . .
C15 C16 C17 C15 -0.3(10) 7_646 .
N2 C1 N1 C3 -0.8(5) . .
N2 C1 N1 C4 175.6(4) . .
C2 C3 N1 C1 0.6(5) . .
C2 C3 N1 C4 -175.4(4) . .
C5 C4 N1 C1 -114.2(5) . .
C5 C4 N1 C3 61.2(6) . .
N1 C1 N2 C2 0.7(5) . .
N1 C1 N2 Cd1 -165.5(3) . .
C3 C2 N2 C1 -0.2(5) . .
C3 C2 N2 Cd1 162.4(3) . .
N4 Cd1 N2 C1 -56.6(4) 5_656 .
O2 Cd1 N2 C1 83.3(4) . .
O1W Cd1 N2 C1 -146.2(4) . .
O3 Cd1 N2 C1 14.4(8) . .
O4 Cd1 N2 C1 151.7(3) . .
N4 Cd1 N2 C2 142.3(4) 5_656 .
O2 Cd1 N2 C2 -77.8(4) . .
O1W Cd1 N2 C2 52.7(4) . .
O3 Cd1 N2 C2 -146.7(5) . .
O4 Cd1 N2 C2 -9.4(5) . .
N4 C7 N3 C8 0.6(6) . .
N4 C7 N3 C6 178.9(4) . .
C9 C8 N3 C7 0.1(6) . .
C9 C8 N3 C6 -178.1(5) . .
C5 C6 N3 C7 96.1(6) . .
C5 C6 N3 C8 -86.0(6) . .
N3 C7 N4 C9 -1.1(6) . .
N3 C7 N4 Cd1 -176.2(3) . 5_656
C8 C9 N4 C7 1.1(7) . .
C8 C9 N4 Cd1 176.1(4) . 5_656
O1 C14 O2 Cd1 -3.2(5) . .
C15 C14 O2 Cd1 176.3(3) . .
N4 Cd1 O2 C14 -5.8(4) 5_656 .
O1W Cd1 O2 C14 -167.8(3) . .
N2 Cd1 O2 C14 -86.0(3) . .
O3 Cd1 O2 C14 79.0(3) . .
O4 Cd1 O2 C14 131.2(3) . .
O4 C10 O3 Cd1 7.7(6) . .
C12 C10 O3 Cd1 -171.1(4) . .
N4 Cd1 O3 C10 -146.0(3) 5_656 .
O2 Cd1 O3 C10 74.7(3) . .
O1W Cd1 O3 C10 -57.6(3) . .
N2 Cd1 O3 C10 142.8(5) . .
O4 Cd1 O3 C10 -3.9(3) . .
O3 C10 O4 Cd1 -7.0(5) . .
C12 C10 O4 Cd1 171.8(4) . .
N4 Cd1 O4 C10 53.3(3) 5_656 .
O2 Cd1 O4 C10 -93.3(3) . .
O1W Cd1 O4 C10 130.8(3) . .
N2 Cd1 O4 C10 -162.5(3) . .
O3 Cd1 O4 C10 3.9(3) . .
